data_7232336
loop_
_publ_author_name
'Rapp, Teresa L.'
'Wang, Yanfei'
'Delessio, Maegan A.'
'Gau, Michael R.'
'Dmochowski, Ivan J.'

_publ_section_title
;
 Designing Photolabile Ruthenium Polypyridyl Crosslinkers for Hydrogel
 Formation and Multiplexed, Visible-light Degradation.
;
_journal_issue 9
_journal_name_full 'RSC advances'
_journal_page_first 4942
_journal_page_last 4947
_journal_paper_doi 10.1039/C8RA09764J
_journal_volume 9
_journal_year 2019
_chemical_formula_moiety 'C40 H34 N6 Ru, 2(F6 P), C4 H10 O'
_chemical_formula_sum 'C44 H44 F12 N6 O P2 Ru'
_chemical_formula_weight 1063.86
_space_group_crystal_system triclinic
_space_group_IT_number 2
_space_group_name_Hall '-P 1'
_space_group_name_H-M_alt 'P -1'
_symmetry_space_group_name_Hall '-P 1'
_symmetry_space_group_name_H-M 'P -1'
_atom_sites_solution_hydrogens geom
_atom_sites_solution_primary dual
_audit_creation_date 2018-07-13
_audit_creation_method
;
Olex2 1.2
(compiled 2018.05.29 svn.r3508 for OlexSys, GUI svn.r5506)
;
_audit_update_record
;
2018-10-25 deposited with the CCDC.
2019-01-28 downloaded from the CCDC.
;
_cell_angle_alpha 67.166(2)
_cell_angle_beta 83.813(2)
_cell_angle_gamma 67.008(2)
_cell_formula_units_Z 2
_cell_length_a 11.4840(5)
_cell_length_b 14.0467(6)
_cell_length_c 16.5321(7)
_cell_measurement_reflns_used 9996
_cell_measurement_temperature 100
_cell_measurement_theta_max 27.527
_cell_measurement_theta_min 2.987
_cell_volume 2259.57(18)
_computing_cell_refinement 'SAINT V8.38A (2016)'
_computing_data_collection 'Bruker APEX3 v2016.1-0'
_computing_data_reduction 'SAINT V8.38A (2016)'
_computing_publication_material 'Olex2 (Dolomanov et al., 2009)'
_computing_structure_refinement 'ShelXL (Sheldrick, 2015)'
_computing_structure_solution 'ShelXT (Sheldrick, 2015)'
_diffrn_ambient_temperature 100
_diffrn_measured_fraction_theta_full 0.998
_diffrn_measured_fraction_theta_max 0.997
_diffrn_measurement_device 'CMOS area detector'
_diffrn_measurement_device_type 'Bruker D8QUEST'
_diffrn_measurement_method '\w and \f scans'
_diffrn_radiation_monochromator graphite
_diffrn_radiation_type MoK\a
_diffrn_radiation_wavelength 0.71073
_diffrn_reflns_av_R_equivalents 0.0453
_diffrn_reflns_av_unetI/netI 0.0299
_diffrn_reflns_Laue_measured_fraction_full 0.998
_diffrn_reflns_Laue_measured_fraction_max 0.997
_diffrn_reflns_limit_h_max 14
_diffrn_reflns_limit_h_min -14
_diffrn_reflns_limit_k_max 18
_diffrn_reflns_limit_k_min -18
_diffrn_reflns_limit_l_max 21
_diffrn_reflns_limit_l_min -21
_diffrn_reflns_number 66656
_diffrn_reflns_point_group_measured_fraction_full 0.998
_diffrn_reflns_point_group_measured_fraction_max 0.997
_diffrn_reflns_theta_full 25.242
_diffrn_reflns_theta_max 27.556
_diffrn_reflns_theta_min 2.987
_diffrn_source 'sealed tube'
_exptl_absorpt_coefficient_mu 0.510
_exptl_absorpt_correction_T_max 0.7456
_exptl_absorpt_correction_T_min 0.7183
_exptl_absorpt_correction_type multi-scan
_exptl_absorpt_process_details 'SADABS v2016/2'
_exptl_crystal_colour 'dark red'
_exptl_crystal_colour_modifier dark
_exptl_crystal_colour_primary red
_exptl_crystal_density_diffrn 1.564
_exptl_crystal_description block
_exptl_crystal_F_000 1080
_exptl_crystal_size_max 0.15
_exptl_crystal_size_mid 0.12
_exptl_crystal_size_min 0.1
_refine_diff_density_max 0.981
_refine_diff_density_min -0.924
_refine_diff_density_rms 0.094
_refine_ls_extinction_method none
_refine_ls_goodness_of_fit_ref 1.093
_refine_ls_hydrogen_treatment constr
_refine_ls_matrix_type full
_refine_ls_number_parameters 642
_refine_ls_number_reflns 10417
_refine_ls_number_restraints 168
_refine_ls_restrained_S_all 1.091
_refine_ls_R_factor_all 0.0521
_refine_ls_R_factor_gt 0.0426
_refine_ls_shift/su_max 0.002
_refine_ls_shift/su_mean 0.000
_refine_ls_structure_factor_coef Fsqd
_refine_ls_weighting_details 'w=1/[\s^2^(Fo^2^)+(0.0281P)^2^+4.8088P] where P=(Fo^2^+2Fc^2^)/3'
_refine_ls_weighting_scheme calc
_refine_ls_wR_factor_gt 0.0901
_refine_ls_wR_factor_ref 0.0952
_reflns_number_gt 9062
_reflns_number_total 10417
_reflns_threshold_expression 'I > 2\s(I)'
_cod_data_source_file c8ra09764j2.cif
_cod_data_source_block 9725
_cod_depositor_comments 'Adding full bibliography for 7232336--7232338.cif.'
_cod_original_cell_volume 2259.57(17)
_cod_database_code 7232336
_shelx_shelxl_version_number 2017/1
_shelx_estimated_absorpt_t_max 0.951
_shelx_estimated_absorpt_t_min 0.927

loop_
_space_group_symop_operation_xyz
'x, y, z'
'-x, -y, -z'

loop_
_atom_site_label
_atom_site_type_symbol
_atom_site_fract_x
_atom_site_fract_y
_atom_site_fract_z
_atom_site_U_iso_or_equiv
_atom_site_adp_type
_atom_site_occupancy
_atom_site_site_symmetry_order
_atom_site_calc_flag
_atom_site_refinement_flags_posn
_atom_site_refinement_flags_adp
_atom_site_refinement_flags_occupancy
_atom_site_disorder_assembly
_atom_site_disorder_group
Ru1 Ru 0.66844(2) 0.70629(2) 0.81263(2) 0.01337(6) Uani 1 1 d . . . . .
N1 N 0.70557(19) 0.81355(17) 0.69402(13) 0.0144(4) Uani 1 1 d . . . . .
N2 N 0.72064(19) 0.80772(17) 0.85228(14) 0.0149(4) Uani 1 1 d . . . . .
N3 N 0.8544(2) 0.59368(17) 0.83610(14) 0.0162(4) Uani 1 1 d . . . . .
N4 N 0.6620(2) 0.59413(17) 0.93805(14) 0.0158(4) Uani 1 1 d . . . . .
N5 N 0.4802(2) 0.80034(18) 0.79776(14) 0.0171(4) Uani 1 1 d . . . . .
N6 N 0.6393(2) 0.60502(18) 0.76345(14) 0.0188(4) Uani 1 1 d D . . . .
C1 C 0.6687(2) 0.8377(2) 0.60936(16) 0.0161(5) Uani 1 1 d . . . . .
C2 C 0.5681(3) 0.8123(2) 0.59329(17) 0.0198(5) Uani 1 1 d . . . . .
H2 H 0.525811 0.777611 0.641211 0.024 Uiso 1 1 calc R . . . .
C3 C 0.5312(3) 0.8372(2) 0.50909(18) 0.0231(6) Uani 1 1 d . . . . .
H3 H 0.462245 0.821174 0.498965 0.028 Uiso 1 1 calc R . . . .
C4 C 0.5948(3) 0.8868(2) 0.43684(18) 0.0276(6) Uani 1 1 d . . . . .
H4 H 0.570500 0.901470 0.378729 0.033 Uiso 1 1 calc R . . . .
C5 C 0.6904(3) 0.9134(2) 0.45088(18) 0.0268(6) Uani 1 1 d . . . . .
H5 H 0.732169 0.947165 0.402119 0.032 Uiso 1 1 calc R . . . .
C6 C 0.7292(3) 0.8916(2) 0.53677(17) 0.0189(5) Uani 1 1 d . . . . .
C7 C 0.8230(3) 0.9239(2) 0.55301(18) 0.0231(6) Uani 1 1 d . . . . .
H7 H 0.867044 0.957112 0.505670 0.028 Uiso 1 1 calc R . . . .
C8 C 0.8507(3) 0.9074(2) 0.63674(18) 0.0210(5) Uani 1 1 d . . . . .
H8 H 0.910977 0.932354 0.647896 0.025 Uiso 1 1 calc R . . . .
C9 C 0.7889(2) 0.8532(2) 0.70621(17) 0.0167(5) Uani 1 1 d . . . . .
C10 C 0.8022(2) 0.8448(2) 0.79671(17) 0.0165(5) Uani 1 1 d . . . . .
C11 C 0.8843(3) 0.8833(2) 0.82135(18) 0.0223(6) Uani 1 1 d . . . . .
H11 H 0.945352 0.903535 0.782439 0.027 Uiso 1 1 calc R . . . .
C12 C 0.8747(3) 0.8911(2) 0.90167(18) 0.0232(6) Uani 1 1 d . . . . .
H12 H 0.933013 0.911861 0.920787 0.028 Uiso 1 1 calc R . . . .
C13 C 0.7779(2) 0.8682(2) 0.95635(17) 0.0186(5) Uani 1 1 d . . . . .
C14 C 0.7539(3) 0.8877(2) 1.03551(18) 0.0233(6) Uani 1 1 d . . . . .
H14 H 0.807500 0.912311 1.055253 0.028 Uiso 1 1 calc R . . . .
C15 C 0.6540(3) 0.8711(2) 1.08385(19) 0.0247(6) Uani 1 1 d . . . . .
H15 H 0.639252 0.883029 1.137457 0.030 Uiso 1 1 calc R . . . .
C16 C 0.5730(3) 0.8365(2) 1.05398(18) 0.0227(6) Uani 1 1 d . . . . .
H16 H 0.501859 0.828241 1.086579 0.027 Uiso 1 1 calc R . . . .
C17 C 0.5952(2) 0.8145(2) 0.97861(17) 0.0176(5) Uani 1 1 d . . . . .
H17 H 0.540101 0.790403 0.959839 0.021 Uiso 1 1 calc R . . . .
C18 C 0.6999(2) 0.8276(2) 0.92880(16) 0.0155(5) Uani 1 1 d . . . . .
C19 C 0.5596(3) 0.6004(2) 0.98689(18) 0.0223(6) Uani 1 1 d . . . . .
H19 H 0.479688 0.656310 0.961079 0.027 Uiso 1 1 calc R . . . .
C20 C 0.5667(3) 0.5281(3) 1.07347(19) 0.0284(6) Uani 1 1 d . . . . .
H20 H 0.492821 0.535421 1.106416 0.034 Uiso 1 1 calc R . . . .
C21 C 0.6808(3) 0.4460(3) 1.11125(18) 0.0291(7) Uani 1 1 d . . . . .
H21 H 0.687317 0.396290 1.170729 0.035 Uiso 1 1 calc R . . . .
C22 C 0.7865(3) 0.4367(2) 1.06139(18) 0.0251(6) Uani 1 1 d . . . . .
H22 H 0.866431 0.379823 1.086038 0.030 Uiso 1 1 calc R . . . .
C23 C 0.7744(3) 0.5115(2) 0.97476(17) 0.0180(5) Uani 1 1 d . . . . .
C24 C 0.8805(2) 0.5065(2) 0.91559(17) 0.0179(5) Uani 1 1 d . . . . .
C25 C 0.9970(3) 0.4188(2) 0.93635(19) 0.0242(6) Uani 1 1 d . . . . .
H25 H 1.012888 0.358538 0.991750 0.029 Uiso 1 1 calc R . . . .
C26 C 1.0904(3) 0.4192(2) 0.8762(2) 0.0271(6) Uani 1 1 d . . . . .
H26 H 1.171215 0.359788 0.889959 0.033 Uiso 1 1 calc R . . . .
C27 C 1.0646(3) 0.5072(2) 0.7957(2) 0.0251(6) Uani 1 1 d . . . . .
H27 H 1.127344 0.509274 0.753385 0.030 Uiso 1 1 calc R . . . .
C28 C 0.9455(3) 0.5923(2) 0.77774(18) 0.0208(5) Uani 1 1 d . . . . .
H28 H 0.927680 0.652096 0.721978 0.025 Uiso 1 1 calc R . . . .
C29 C 0.3732(3) 0.8456(2) 0.78867(17) 0.0183(5) Uani 1 1 d . . . . .
C30 C 0.2359(2) 0.9073(2) 0.77935(17) 0.0187(5) Uani 1 1 d . . . . .
H30a H 0.194329 0.862546 0.824910 0.022 Uiso 1 1 calc R . . . .
H30b H 0.203760 0.921079 0.721009 0.022 Uiso 1 1 calc R . . . .
C31 C 0.2038(3) 1.0186(2) 0.78892(18) 0.0213(5) Uani 1 1 d . . . . .
H31a H 0.245774 1.062872 0.743238 0.026 Uiso 1 1 calc R . . . .
H31b H 0.237221 1.004264 0.847052 0.026 Uiso 1 1 calc R . . . .
C32 C 0.0608(3) 1.0861(2) 0.78019(18) 0.0240(6) Uani 1 1 d . . . . .
H32a H 0.019564 1.042335 0.826925 0.029 Uiso 1 1 calc R . . . .
H32b H 0.044647 1.155729 0.789338 0.029 Uiso 1 1 calc R . . . .
C33 C 0.0032(3) 1.1152(2) 0.6942(2) 0.0258(6) Uani 1 1 d . . . . .
C34 C -0.0421(3) 1.1387(3) 0.6248(2) 0.0345(7) Uani 1 1 d . . . . .
H34 H -0.078440 1.157561 0.568985 0.041 Uiso 1 1 calc R . . . .
C35 C 0.6313(3) 0.5502(3) 0.7305(2) 0.0301(7) Uani 1 1 d . . . . .
C36 C 0.6253(9) 0.4629(6) 0.7032(4) 0.0337(18) Uani 0.5 1 d D U P A 1
H36a H 0.539716 0.460473 0.712792 0.040 Uiso 0.5 1 calc R . P A 1
H36b H 0.687114 0.389038 0.740220 0.040 Uiso 0.5 1 calc R . P A 1
C36* C 0.6103(7) 0.5054(7) 0.6677(6) 0.0353(17) Uani 0.5 1 d D U P A 2
H36c H 0.592454 0.563534 0.607567 0.042 Uiso 0.5 1 calc R . P A 2
H36d H 0.536981 0.482641 0.684314 0.042 Uiso 0.5 1 calc R . P A 2
C37 C 0.6547(8) 0.4856(8) 0.6045(5) 0.065(2) Uani 0.5 1 d D U P A 1
H37a H 0.618877 0.444836 0.583849 0.079 Uiso 0.5 1 calc R . P A 1
H37b H 0.610536 0.566367 0.569977 0.079 Uiso 0.5 1 calc R . P A 1
C37* C 0.7327(5) 0.4025(5) 0.6706(4) 0.0293(12) Uani 0.5 1 d D U P A 2
H37c H 0.732119 0.336775 0.722646 0.035 Uiso 0.5 1 calc R . P A 2
H37d H 0.730361 0.386274 0.617749 0.035 Uiso 0.5 1 calc R . P A 2
C38 C 0.7960(7) 0.4518(6) 0.5850(5) 0.0478(17) Uani 0.5 1 d D U P A 1
H38a H 0.845491 0.381773 0.633278 0.057 Uiso 0.5 1 calc R . P A 1
H38b H 0.808655 0.436998 0.530151 0.057 Uiso 0.5 1 calc R . P A 1
C38* C 0.8536(7) 0.4171(6) 0.6744(5) 0.0472(17) Uani 0.5 1 d D U P A 2
H38c H 0.864369 0.417733 0.732796 0.057 Uiso 0.5 1 calc R . P A 2
H38d H 0.924775 0.351869 0.668907 0.057 Uiso 0.5 1 calc R . P A 2
C39 C 0.8444(14) 0.5383(10) 0.5753(7) 0.041(2) Uani 0.5 1 d D U P A 1
C39* C 0.8616(12) 0.5197(8) 0.6061(6) 0.036(2) Uani 0.5 1 d D U P A 2
C40 C 0.891(3) 0.6014(18) 0.5704(14) 0.044(4) Uani 0.5 1 d D U P A 1
H40 H 0.929024 0.652214 0.566385 0.053 Uiso 0.5 1 calc R . P A 1
C40* C 0.870(3) 0.6035(15) 0.5571(12) 0.042(3) Uani 0.5 1 d D U P A 2
H40* H 0.876656 0.671191 0.517471 0.051 Uiso 0.5 1 calc R . P A 2
P1 P 0.80039(7) 0.21270(6) 0.94623(5) 0.02430(16) Uani 1 1 d . . . . .
F1 F 0.8809(2) 0.08310(17) 0.99572(18) 0.0551(6) Uani 1 1 d . . . . .
F2 F 0.8376(2) 0.2340(2) 1.02649(14) 0.0527(6) Uani 1 1 d . . . . .
F3 F 0.7230(2) 0.34292(18) 0.90128(19) 0.0680(8) Uani 1 1 d . . . . .
F4 F 0.68097(19) 0.19316(18) 0.99772(17) 0.0547(6) Uani 1 1 d . . . . .
F5 F 0.9245(2) 0.2294(2) 0.90140(17) 0.0604(7) Uani 1 1 d . . . . .
F6 F 0.7692(3) 0.1878(3) 0.86872(17) 0.0859(10) Uani 1 1 d . . . . .
P2 P 0.21753(8) 0.72314(7) 0.62604(5) 0.02993(18) Uani 1 1 d . . . . .
F7 F 0.1116(2) 0.6955(2) 0.59540(14) 0.0535(6) Uani 1 1 d . . . . .
F8 F 0.2936(2) 0.7162(2) 0.54062(14) 0.0572(6) Uani 1 1 d . . . . .
F9 F 0.1396(2) 0.85303(19) 0.57360(18) 0.0681(8) Uani 1 1 d . . . . .
F10 F 0.14030(17) 0.73130(15) 0.71187(13) 0.0355(4) Uani 1 1 d . . . . .
F11 F 0.32290(19) 0.7490(2) 0.65955(16) 0.0515(6) Uani 1 1 d . . . . .
F12 F 0.29282(19) 0.59254(17) 0.67909(13) 0.0424(5) Uani 1 1 d . . . . .
O1 O 0.5935(2) 0.76812(19) 0.29844(15) 0.0342(5) Uani 1 1 d . . . . .
C41 C 0.3730(4) 0.8735(3) 0.2692(3) 0.0516(10) Uani 1 1 d . . . . .
H41a H 0.391047 0.912820 0.208825 0.077 Uiso 1 1 calc GR . . . .
H41b H 0.371985 0.914712 0.305596 0.077 Uiso 1 1 calc GR . . . .
H41c H 0.290311 0.868364 0.269431 0.077 Uiso 1 1 calc GR . . . .
C42 C 0.4725(4) 0.7596(3) 0.3051(3) 0.0484(9) Uani 1 1 d . . . . .
H42a H 0.458058 0.721126 0.367301 0.058 Uiso 1 1 calc R . . . .
H42b H 0.469513 0.715444 0.271517 0.058 Uiso 1 1 calc R . . . .
C43 C 0.6930(4) 0.6633(3) 0.3382(3) 0.0530(10) Uani 1 1 d . . . . .
H43a H 0.693176 0.611184 0.311527 0.064 Uiso 1 1 calc R . . . .
H43b H 0.680159 0.631226 0.401781 0.064 Uiso 1 1 calc R . . . .
C44 C 0.8171(4) 0.6776(3) 0.3255(3) 0.0497(10) Uani 1 1 d . . . . .
H44a H 0.830062 0.708227 0.262468 0.075 Uiso 1 1 calc GR . . . .
H44b H 0.885838 0.605038 0.353366 0.075 Uiso 1 1 calc GR . . . .
H44c H 0.816633 0.729029 0.352188 0.075 Uiso 1 1 calc GR . . . .

loop_
_atom_site_aniso_label
_atom_site_aniso_U_11
_atom_site_aniso_U_22
_atom_site_aniso_U_33
_atom_site_aniso_U_23
_atom_site_aniso_U_13
_atom_site_aniso_U_12
Ru1 0.01485(10) 0.01437(10) 0.01170(10) -0.00291(7) 0.00013(7) -0.00824(8)
N1 0.0154(10) 0.0144(10) 0.0140(10) -0.0036(8) 0.0017(8) -0.0083(8)
N2 0.0133(10) 0.0144(10) 0.0166(10) -0.0046(8) -0.0007(8) -0.0057(8)
N3 0.0191(11) 0.0160(10) 0.0157(10) -0.0056(8) 0.0008(8) -0.0092(9)
N4 0.0222(11) 0.0148(10) 0.0140(10) -0.0048(8) 0.0012(8) -0.0114(9)
N5 0.0191(12) 0.0201(11) 0.0141(10) -0.0043(9) -0.0005(8) -0.0114(9)
N6 0.0226(11) 0.0210(11) 0.0145(10) -0.0038(9) 0.0007(8) -0.0130(9)
C1 0.0182(12) 0.0133(11) 0.0142(12) -0.0035(9) -0.0003(9) -0.0048(10)
C2 0.0211(13) 0.0190(13) 0.0177(13) -0.0053(10) -0.0001(10) -0.0073(11)
C3 0.0234(14) 0.0268(14) 0.0204(13) -0.0102(11) -0.0026(11) -0.0087(12)
C4 0.0354(16) 0.0299(15) 0.0140(13) -0.0068(11) -0.0014(11) -0.0098(13)
C5 0.0369(16) 0.0273(15) 0.0152(13) -0.0060(11) 0.0056(11) -0.0143(13)
C6 0.0235(13) 0.0153(12) 0.0155(12) -0.0049(10) 0.0026(10) -0.0063(10)
C7 0.0280(14) 0.0215(13) 0.0205(13) -0.0055(11) 0.0087(11) -0.0145(12)
C8 0.0221(13) 0.0241(13) 0.0215(13) -0.0074(11) 0.0050(10) -0.0157(11)
C9 0.0156(12) 0.0162(12) 0.0167(12) -0.0046(10) 0.0007(9) -0.0059(10)
C10 0.0154(12) 0.0175(12) 0.0167(12) -0.0040(10) -0.0004(9) -0.0084(10)
C11 0.0182(13) 0.0268(14) 0.0245(14) -0.0066(11) 0.0019(10) -0.0144(11)
C12 0.0233(14) 0.0272(14) 0.0244(14) -0.0077(12) -0.0013(11) -0.0163(12)
C13 0.0184(12) 0.0175(12) 0.0189(13) -0.0051(10) -0.0029(10) -0.0065(10)
C14 0.0278(15) 0.0262(14) 0.0231(14) -0.0117(12) -0.0030(11) -0.0139(12)
C15 0.0294(15) 0.0274(14) 0.0205(13) -0.0133(12) 0.0014(11) -0.0100(12)
C16 0.0195(13) 0.0277(14) 0.0214(13) -0.0106(11) 0.0046(10) -0.0092(11)
C17 0.0175(12) 0.0170(12) 0.0182(12) -0.0056(10) -0.0007(10) -0.0070(10)
C18 0.0145(12) 0.0131(11) 0.0172(12) -0.0050(10) -0.0021(9) -0.0036(9)
C19 0.0269(14) 0.0253(14) 0.0193(13) -0.0077(11) 0.0049(11) -0.0163(12)
C20 0.0422(18) 0.0322(16) 0.0180(13) -0.0078(12) 0.0087(12) -0.0249(14)
C21 0.0472(19) 0.0314(16) 0.0129(13) -0.0040(11) 0.0019(12) -0.0235(15)
C22 0.0363(16) 0.0225(14) 0.0165(13) -0.0028(11) -0.0057(11) -0.0139(12)
C23 0.0251(13) 0.0164(12) 0.0156(12) -0.0052(10) -0.0017(10) -0.0112(11)
C24 0.0223(13) 0.0174(12) 0.0181(12) -0.0068(10) -0.0044(10) -0.0101(10)
C25 0.0268(14) 0.0197(13) 0.0230(14) -0.0040(11) -0.0055(11) -0.0081(11)
C26 0.0215(14) 0.0205(13) 0.0357(16) -0.0096(12) -0.0057(12) -0.0035(11)
C27 0.0204(14) 0.0238(14) 0.0338(16) -0.0139(12) 0.0047(12) -0.0091(11)
C28 0.0229(13) 0.0189(13) 0.0212(13) -0.0081(11) 0.0036(10) -0.0087(11)
C29 0.0208(14) 0.0203(12) 0.0145(12) -0.0049(10) 0.0004(10) -0.0102(11)
C30 0.0170(12) 0.0205(13) 0.0172(12) -0.0049(10) -0.0014(10) -0.0074(10)
C31 0.0227(14) 0.0266(14) 0.0173(13) -0.0103(11) -0.0003(10) -0.0099(11)
C32 0.0230(14) 0.0259(14) 0.0214(14) -0.0109(11) 0.0042(11) -0.0066(11)
C33 0.0177(13) 0.0232(14) 0.0300(15) -0.0085(12) 0.0019(11) -0.0030(11)
C34 0.0291(16) 0.0362(17) 0.0289(17) -0.0082(14) -0.0055(13) -0.0054(14)
C35 0.0331(16) 0.0406(18) 0.0288(16) -0.0175(14) 0.0087(13) -0.0236(14)
C36 0.059(4) 0.025(4) 0.024(4) -0.003(3) -0.011(3) -0.025(3)
C36* 0.034(3) 0.048(5) 0.039(4) -0.032(4) 0.004(4) -0.016(4)
C37 0.080(5) 0.059(5) 0.057(4) -0.019(4) 0.000(4) -0.029(4)
C37* 0.049(3) 0.026(3) 0.027(3) -0.017(2) 0.010(2) -0.023(3)
C38 0.070(4) 0.043(4) 0.038(4) -0.023(3) 0.013(3) -0.024(3)
C38* 0.050(4) 0.037(3) 0.051(4) -0.016(3) 0.000(3) -0.013(3)
C39 0.051(5) 0.037(5) 0.026(5) -0.010(4) 0.000(4) -0.010(4)
C39* 0.030(4) 0.032(4) 0.039(6) -0.015(4) 0.008(4) -0.006(3)
C40 0.044(9) 0.045(6) 0.037(6) -0.012(4) -0.004(5) -0.013(5)
C40* 0.046(10) 0.031(5) 0.040(7) -0.011(4) 0.008(6) -0.009(5)
P1 0.0276(4) 0.0245(4) 0.0235(4) -0.0107(3) 0.0047(3) -0.0119(3)
F1 0.0372(12) 0.0271(10) 0.0894(18) -0.0159(11) 0.0064(11) -0.0075(9)
F2 0.0816(17) 0.0603(14) 0.0347(11) -0.0222(10) 0.0042(11) -0.0417(13)
F3 0.0613(16) 0.0281(11) 0.0840(19) 0.0070(11) -0.0247(14) -0.0071(11)
F4 0.0254(10) 0.0457(12) 0.0911(18) -0.0249(12) 0.0200(11) -0.0168(9)
F5 0.0691(16) 0.0664(15) 0.0763(17) -0.0459(14) 0.0507(14) -0.0496(13)
F6 0.144(3) 0.107(2) 0.0477(15) -0.0346(15) -0.0115(16) -0.079(2)
P2 0.0274(4) 0.0350(4) 0.0255(4) -0.0006(3) -0.0056(3) -0.0189(3)
F7 0.0553(14) 0.0787(16) 0.0387(12) -0.0078(11) -0.0104(10) -0.0487(13)
F8 0.0623(15) 0.0891(18) 0.0303(11) -0.0167(11) 0.0093(10) -0.0465(14)
F9 0.0558(15) 0.0368(12) 0.0766(18) 0.0200(12) -0.0011(13) -0.0224(11)
F10 0.0249(9) 0.0360(10) 0.0399(11) -0.0106(8) 0.0009(8) -0.0095(8)
F11 0.0344(11) 0.0812(16) 0.0669(15) -0.0420(13) 0.0089(10) -0.0378(12)
F12 0.0400(11) 0.0382(11) 0.0369(11) -0.0111(9) 0.0015(9) -0.0057(9)
O1 0.0349(12) 0.0325(12) 0.0360(12) -0.0157(10) 0.0000(10) -0.0102(10)
C41 0.040(2) 0.054(2) 0.062(3) -0.031(2) -0.0030(18) -0.0087(18)
C42 0.044(2) 0.047(2) 0.059(2) -0.0220(19) 0.0093(18) -0.0213(18)
C43 0.048(2) 0.0295(18) 0.065(3) -0.0106(18) 0.004(2) -0.0059(16)
C44 0.044(2) 0.041(2) 0.056(2) -0.0207(19) -0.0101(18) -0.0021(17)

loop_
_atom_type_symbol
_atom_type_description
_atom_type_scat_dispersion_real
_atom_type_scat_dispersion_imag
_atom_type_scat_source
C C 0.0033 0.0016 'International Tables Vol C Tables 4.2.6.8 and 6.1.1.4'
H H 0.0000 0.0000 'International Tables Vol C Tables 4.2.6.8 and 6.1.1.4'
F F 0.0171 0.0103 'International Tables Vol C Tables 4.2.6.8 and 6.1.1.4'
N N 0.0061 0.0033 'International Tables Vol C Tables 4.2.6.8 and 6.1.1.4'
O O 0.0106 0.0060 'International Tables Vol C Tables 4.2.6.8 and 6.1.1.4'
P P 0.1023 0.0942 'International Tables Vol C Tables 4.2.6.8 and 6.1.1.4'
Ru Ru -1.2594 0.8363 'International Tables Vol C Tables 4.2.6.8 and 6.1.1.4'

loop_
_geom_angle_atom_site_label_1
_geom_angle_atom_site_label_2
_geom_angle_atom_site_label_3
_geom_angle
N2 Ru1 N1 77.82(8)
N2 Ru1 N4 96.21(8)
N3 Ru1 N1 93.25(8)
N3 Ru1 N2 88.84(8)
N3 Ru1 N4 78.78(8)
N4 Ru1 N1 170.23(8)
N5 Ru1 N1 92.79(8)
N5 Ru1 N2 95.96(8)
N5 Ru1 N3 172.97(8)
N5 Ru1 N4 95.55(8)
N5 Ru1 N6 90.15(9)
N6 Ru1 N1 96.60(8)
N6 Ru1 N2 171.88(8)
N6 Ru1 N3 85.57(9)
N6 Ru1 N4 88.49(8)
C1 N1 Ru1 129.67(16)
C9 N1 Ru1 111.12(16)
C9 N1 C1 118.8(2)
C10 N2 Ru1 110.47(16)
C10 N2 C18 118.3(2)
C18 N2 Ru1 130.53(16)
C24 N3 Ru1 115.26(17)
C28 N3 Ru1 126.14(18)
C28 N3 C24 118.2(2)
C19 N4 Ru1 126.23(18)
C19 N4 C23 118.2(2)
C23 N4 Ru1 115.47(17)
C29 N5 Ru1 174.1(2)
C35 N6 Ru1 173.6(2)
N1 C1 C2 120.6(2)
N1 C1 C6 120.3(2)
C2 C1 C6 119.0(2)
C3 C2 C1 120.4(2)
C2 C3 C4 120.6(3)
C5 C4 C3 119.8(3)
C4 C5 C6 121.2(3)
C5 C6 C1 118.8(2)
C7 C6 C1 118.7(2)
C7 C6 C5 122.5(2)
C8 C7 C6 120.0(2)
C7 C8 C9 119.0(2)
N1 C9 C8 122.7(2)
N1 C9 C10 115.2(2)
C8 C9 C10 121.9(2)
N2 C10 C9 114.4(2)
N2 C10 C11 122.3(2)
C11 C10 C9 123.0(2)
C12 C11 C10 119.2(2)
C11 C12 C13 119.8(2)
C12 C13 C14 122.3(2)
C12 C13 C18 118.3(2)
C14 C13 C18 119.4(2)
C15 C14 C13 120.4(2)
C14 C15 C16 119.9(3)
C17 C16 C15 121.1(3)
C16 C17 C18 120.1(2)
N2 C18 C13 121.0(2)
N2 C18 C17 120.1(2)
C17 C18 C13 118.8(2)
N4 C19 C20 122.3(3)
C21 C20 C19 119.6(3)
C20 C21 C22 118.9(3)
C21 C22 C23 119.3(3)
N4 C23 C22 121.7(3)
N4 C23 C24 114.9(2)
C22 C23 C24 123.4(3)
N3 C24 C23 115.1(2)
N3 C24 C25 121.5(2)
C25 C24 C23 123.4(2)
C24 C25 C26 119.7(3)
C27 C26 C25 119.1(3)
C26 C27 C28 118.9(3)
N3 C28 C27 122.6(3)
N5 C29 C30 177.1(3)
C29 C30 C31 109.9(2)
C30 C31 C32 111.9(2)
C33 C32 C31 113.2(2)
C34 C33 C32 179.4(3)
N6 C35 C36 169.9(4)
N6 C35 C36* 165.5(5)
C35 C36 C37 111.9(6)
C35 C36* C37* 108.2(5)
C38 C37 C36 115.3(7)
C38* C37* C36* 114.6(5)
C39 C38 C37 112.7(9)
C39* C38* C37* 114.6(7)
C40 C39 C38 175.2(19)
C40* C39* C38* 174.6(15)
F1 P1 F2 88.48(14)
F1 P1 F4 88.19(12)
F1 P1 F5 89.90(13)
F3 P1 F1 176.73(15)
F3 P1 F2 88.27(14)
F3 P1 F4 92.00(14)
F3 P1 F5 89.70(14)
F4 P1 F2 88.75(13)
F5 P1 F2 87.60(13)
F5 P1 F4 175.92(15)
F6 P1 F1 89.53(16)
F6 P1 F2 177.71(18)
F6 P1 F3 93.72(17)
F6 P1 F4 92.33(16)
F6 P1 F5 91.26(16)
F7 P2 F8 90.60(13)
F7 P2 F9 89.51(14)
F7 P2 F10 89.52(12)
F7 P2 F11 178.38(13)
F7 P2 F12 89.47(12)
F8 P2 F9 89.80(15)
F8 P2 F10 179.50(13)
F8 P2 F11 90.77(12)
F8 P2 F12 90.90(13)
F9 P2 F10 89.72(13)
F9 P2 F11 91.36(14)
F9 P2 F12 178.77(13)
F11 P2 F10 89.12(11)
F11 P2 F12 89.64(13)
F12 P2 F10 89.58(10)
C43 O1 C42 112.4(3)
O1 C42 C41 108.9(3)
O1 C43 C44 109.6(3)

loop_
_geom_bond_atom_site_label_1
_geom_bond_atom_site_label_2
_geom_bond_distance
Ru1 N1 2.080(2)
Ru1 N2 2.073(2)
Ru1 N3 2.068(2)
Ru1 N4 2.076(2)
Ru1 N5 2.027(2)
Ru1 N6 2.031(2)
N1 C1 1.379(3)
N1 C9 1.345(3)
N2 C10 1.348(3)
N2 C18 1.376(3)
N3 C24 1.366(3)
N3 C28 1.345(3)
N4 C19 1.346(3)
N4 C23 1.354(3)
N5 C29 1.137(3)
N6 C35 1.135(4)
C1 C2 1.412(4)
C1 C6 1.422(3)
C2 C3 1.368(4)
C3 C4 1.418(4)
C4 C5 1.357(4)
C5 C6 1.414(4)
C6 C7 1.406(4)
C7 C8 1.364(4)
C8 C9 1.404(3)
C9 C10 1.475(4)
C10 C11 1.414(4)
C11 C12 1.363(4)
C12 C13 1.412(4)
C13 C14 1.415(4)
C13 C18 1.423(4)
C14 C15 1.370(4)
C15 C16 1.408(4)
C16 C17 1.372(4)
C17 C18 1.414(3)
C19 C20 1.385(4)
C20 C21 1.369(5)
C21 C22 1.383(4)
C22 C23 1.391(4)
C23 C24 1.475(4)
C24 C25 1.381(4)
C25 C26 1.382(4)
C26 C27 1.381(4)
C27 C28 1.386(4)
C29 C30 1.464(4)
C30 C31 1.528(4)
C31 C32 1.531(4)
C32 C33 1.471(4)
C33 C34 1.182(4)
C35 C36 1.489(7)
C35 C36* 1.487(7)
C36 C37 1.561(8)
C36* C37* 1.562(7)
C37 C38 1.540(8)
C37* C38* 1.492(7)
C38 C39 1.473(7)
C38* C39* 1.476(7)
C39 C40 1.177(8)
C39* C40* 1.175(8)
P1 F1 1.591(2)
P1 F2 1.601(2)
P1 F3 1.583(2)
P1 F4 1.594(2)
P1 F5 1.593(2)
P1 F6 1.561(2)
P2 F7 1.594(2)
P2 F8 1.594(2)
P2 F9 1.595(2)
P2 F10 1.609(2)
P2 F11 1.596(2)
P2 F12 1.599(2)
O1 C42 1.429(4)
O1 C43 1.415(4)
C41 C42 1.483(5)
C43 C44 1.498(6)
